data_7107942
loop_
_publ_author_name
'Sathiyamoorthy Murugesan'
'Fan Jiang'
'Mathieu Achard'
'Christian Bruneau'
'Sylvie Derien'

_publ_section_title
;
 Regio- and stereoselective syntheses of piperidine derivatives via
 ruthenium-catalyzed coupling of propargylic amides and allylic alcohols
;
_journal_name_full Chem.Commun.
_journal_page_first 6589
_journal_paper_doi 10.1039/c2cc32497k
_journal_volume 48
_journal_year 2012
_chemical_absolute_configuration ad
_chemical_compound_source 'synthesis as described'
_chemical_formula_moiety 'C13 H14 N1 O2 S1'
_chemical_formula_sum 'C13 H14 N O2 S'
_chemical_formula_weight 248.31
_chemical_name_systematic
;
?
;
_space_group_IT_number 43
_symmetry_cell_setting orthorhombic
_symmetry_Int_Tables_number 43
_symmetry_space_group_name_Hall 'F -2d 2'
_symmetry_space_group_name_H-M 'F 2 d d'
_atom_sites_solution_hydrogens geom
_atom_sites_solution_primary direct
_atom_sites_solution_secondary difmap
_audit_conform_dict_location ftp://ftp.iucr.org/pub/cif_core.dic
_audit_conform_dict_name cif_core.dic
_audit_conform_dict_version 2.3
_audit_creation_date 2012-02-29T10:34:08-00:00
_audit_creation_method 'WinGX routine CIF_UPDATE'
_cell_angle_alpha 90
_cell_angle_beta 90
_cell_angle_gamma 90
_cell_formula_units_Z 16
_cell_length_a 8.2634(3)
_cell_length_b 20.1251(7)
_cell_length_c 30.4131(11)
_cell_measurement_reflns_used 4148
_cell_measurement_temperature 150(2)
_cell_measurement_theta_max 27.44
_cell_measurement_theta_min 2.43
_cell_measurement_wavelength 0.71073
_cell_volume 5057.8(3)
_computing_cell_refinement 'Bruker APEX2 (Bruker, 2006)'
_computing_data_collection 'Bruker APEX2 (Bruker, 2006)'
_computing_data_reduction 'Bruker APEX2 (Bruker, 2006)'
_computing_molecular_graphics 'Ortep-3 for Windows (Farrugia, 1997)'
_computing_publication_material
;
WinGX publication routines (Farrugia, 1999),
CRYSCAL (T. Roisnel, local program)
;
_computing_structure_refinement 'SHELXL-97 (Sheldrick, 1997)'
_computing_structure_solution 'SIR97 (Altomare et al., 1999)'
_diffrn_ambient_temperature 150(2)
_diffrn_detector 'CCD plate'
_diffrn_measured_fraction_theta_full 0.996
_diffrn_measured_fraction_theta_max 0.996
_diffrn_measurement_device_type 'APEXII, Bruker-AXS'
_diffrn_measurement_method 'CCD rotation images, thin slices'
_diffrn_radiation_monochromator graphite
_diffrn_radiation_probe x-ray
_diffrn_radiation_type MoK\a
_diffrn_radiation_wavelength 0.71073
_diffrn_reflns_av_R_equivalents 0.0466
_diffrn_reflns_av_unetI/netI 0.0432
_diffrn_reflns_limit_h_max 10
_diffrn_reflns_limit_h_min -8
_diffrn_reflns_limit_k_max 26
_diffrn_reflns_limit_k_min -25
_diffrn_reflns_limit_l_max 38
_diffrn_reflns_limit_l_min -39
_diffrn_reflns_number 9705
_diffrn_reflns_theta_full 27.48
_diffrn_reflns_theta_max 27.48
_diffrn_reflns_theta_min 3.34
_exptl_absorpt_coefficient_mu 0.245
_exptl_absorpt_correction_T_max 0.938
_exptl_absorpt_correction_T_min 0.796
_exptl_absorpt_correction_type multi-scan
_exptl_absorpt_process_details
;
[Sheldrick, G.M. (2002). SADABS Bruker AXS Inc., Madison, Wisconsin, USA]
;
_exptl_crystal_colour colourless
_exptl_crystal_density_diffrn 1.304
_exptl_crystal_density_method 'not measured'
_exptl_crystal_description prism
_exptl_crystal_F_000 2096
_exptl_crystal_size_max 0.45
_exptl_crystal_size_mid 0.31
_exptl_crystal_size_min 0.26
_refine_diff_density_max 0.253
_refine_diff_density_min -0.217
_refine_diff_density_rms 0.043
_refine_ls_abs_structure_details 'Flack H D (1983), Acta Cryst. A39, 876-881'
_refine_ls_abs_structure_Flack -0.08(7)
_refine_ls_extinction_method none
_refine_ls_goodness_of_fit_ref 1.049
_refine_ls_hydrogen_treatment constr
_refine_ls_matrix_type full
_refine_ls_number_parameters 154
_refine_ls_number_reflns 2577
_refine_ls_number_restraints 1
_refine_ls_restrained_S_all 1.049
_refine_ls_R_factor_all 0.0364
_refine_ls_R_factor_gt 0.0341
_refine_ls_shift/su_max 0.001
_refine_ls_shift/su_mean 0
_refine_ls_structure_factor_coef Fsqd
_refine_ls_weighting_details 'calc w=1/[\s^2^(Fo^2^)+(0.0394P)^2^+4.4419P] where P=(Fo^2^+2Fc^2^)/3'
_refine_ls_weighting_scheme calc
_refine_ls_wR_factor_gt 0.0818
_refine_ls_wR_factor_ref 0.0837
_reflns_number_gt 2455
_reflns_number_total 2577
_reflns_threshold_expression >2sigma(I)
_cod_data_source_file c2cc32497k.txt
_cod_data_source_block MSM106
_cod_original_formula_sum 'C13 H14 N1 O2 S1'
_cod_database_code 7107942

loop_
_symmetry_equiv_pos_as_xyz
'x, y, z'
'x, -y, -z'
'x+1/4, -y+1/4, z+1/4'
'x+1/4, y+1/4, -z+1/4'
'x, y+1/2, z+1/2'
'x, -y+1/2, -z+1/2'
'x+1/4, -y+3/4, z+3/4'
'x+1/4, y+3/4, -z+3/4'
'x+1/2, y, z+1/2'
'x+1/2, -y, -z+1/2'
'x+3/4, -y+1/4, z+3/4'
'x+3/4, y+1/4, -z+3/4'
'x+1/2, y+1/2, z'
'x+1/2, -y+1/2, -z'
'x+3/4, -y+3/4, z+1/4'
'x+3/4, y+3/4, -z+1/4'

loop_
_atom_site_label
_atom_site_type_symbol
_atom_site_fract_x
_atom_site_fract_y
_atom_site_fract_z
_atom_site_U_iso_or_equiv
_atom_site_adp_type
_atom_site_occupancy
_atom_site_symmetry_multiplicity
_atom_site_calc_flag
_atom_site_refinement_flags
S1 S 0.48912(6) 0.19854(2) 0.653564(15) 0.02154(12) Uani 1 1 d .
C1 C 0.3338(4) -0.00899(12) 0.79101(7) 0.0426(6) Uani 1 1 d .
H1A H 0.2672 -0.0458 0.7837 0.051 Uiso 1 1 calc R
H1B H 0.3753 -0.0046 0.82 0.051 Uiso 1 1 calc R
C2 C 0.3740(3) 0.04245(10) 0.75666(7) 0.0276(5) Uani 1 1 d .
C3 C 0.4697(3) 0.09718(9) 0.76711(6) 0.0247(4) Uani 1 1 d .
H3 H 0.5123 0.1013 0.796 0.03 Uiso 1 1 calc R
C4 C 0.5042(3) 0.14564(9) 0.73625(6) 0.0236(4) Uani 1 1 d .
H4 H 0.5696 0.1828 0.7438 0.028 Uiso 1 1 calc R
C5 C 0.4412(2) 0.13909(9) 0.69394(6) 0.0206(4) Uani 1 1 d .
C6 C 0.3464(3) 0.08460(10) 0.68260(6) 0.0237(4) Uani 1 1 d .
H6 H 0.3044 0.0803 0.6537 0.028 Uiso 1 1 calc R
C7 C 0.3143(3) 0.03679(10) 0.71400(7) 0.0284(5) Uani 1 1 d .
H7 H 0.2503 -0.0007 0.7063 0.034 Uiso 1 1 calc R
O8 O 0.53450(19) 0.25913(6) 0.67486(5) 0.0309(4) Uani 1 1 d .
O9 O 0.36218(19) 0.19845(6) 0.62157(4) 0.0281(3) Uani 1 1 d .
N10 N 0.6513(2) 0.17143(8) 0.62786(6) 0.0259(4) Uani 1 1 d .
C11 C 0.8038(3) 0.18026(12) 0.64849(8) 0.0352(5) Uani 1 1 d .
H11 H 0.8131 0.2113 0.6719 0.042 Uiso 1 1 calc R
C12 C 0.9324(3) 0.14678(14) 0.63618(10) 0.0510(7) Uani 1 1 d .
H12 H 1.0313 0.1551 0.6511 0.061 Uiso 1 1 calc R
C13 C 0.9325(4) 0.09644(15) 0.60014(11) 0.0607(9) Uani 1 1 d .
H13A H 0.9463 0.0516 0.6129 0.073 Uiso 1 1 calc R
H13B H 1.0251 0.105 0.5803 0.073 Uiso 1 1 calc R
C14 C 0.7785(3) 0.09857(11) 0.57425(9) 0.0465(7) Uani 1 1 d .
C15 C 0.6299(3) 0.10955(11) 0.60207(7) 0.0352(5) Uani 1 1 d .
H15A H 0.5332 0.1134 0.583 0.042 Uiso 1 1 calc R
H15B H 0.614 0.0714 0.6222 0.042 Uiso 1 1 calc R
C16 C 0.7683(5) 0.08997(13) 0.53113(9) 0.0624(9) Uani 1 1 d .
H16A H 0.8632 0.0817 0.5144 0.075 Uiso 1 1 calc R
H16B H 0.6659 0.092 0.517 0.075 Uiso 1 1 calc R

loop_
_atom_site_aniso_label
_atom_site_aniso_U_11
_atom_site_aniso_U_22
_atom_site_aniso_U_33
_atom_site_aniso_U_23
_atom_site_aniso_U_13
_atom_site_aniso_U_12
S1 0.0246(2) 0.0181(2) 0.0220(2) 0.00059(18) -0.0010(2) 0.00534(19)
C1 0.0641(18) 0.0358(12) 0.0280(10) 0.0075(9) -0.0084(12) -0.0185(12)
C2 0.0319(12) 0.0246(10) 0.0262(10) 0.0016(8) 0.0005(9) 0.0017(9)
C3 0.0261(11) 0.0275(9) 0.0206(9) -0.0021(7) -0.0048(8) 0.0032(9)
C4 0.0242(11) 0.0221(8) 0.0244(9) -0.0039(7) -0.0021(9) 0.0013(8)
C5 0.0208(10) 0.0197(9) 0.0214(9) 0.0001(7) 0.0005(8) 0.0036(7)
C6 0.0250(11) 0.0265(9) 0.0196(8) -0.0023(7) -0.0023(9) 0.0011(8)
C7 0.0295(12) 0.0268(10) 0.0289(10) -0.0026(8) -0.0011(9) -0.0053(9)
O8 0.0446(11) 0.0178(6) 0.0303(7) -0.0007(6) -0.0009(7) 0.0022(6)
O9 0.0267(8) 0.0332(8) 0.0243(7) 0.0020(6) -0.0022(6) 0.0087(6)
N10 0.0224(9) 0.0221(8) 0.0331(9) 0.0018(7) 0.0026(7) 0.0040(7)
C11 0.0252(12) 0.0369(12) 0.0434(13) 0.0176(10) -0.0023(10) -0.0013(10)
C12 0.0275(13) 0.0601(17) 0.0653(17) 0.0345(15) 0.0083(12) 0.0077(12)
C13 0.0477(18) 0.0604(17) 0.074(2) 0.0389(16) 0.0364(15) 0.0338(14)
C14 0.0577(19) 0.0249(10) 0.0570(15) 0.0103(10) 0.0331(14) 0.0164(11)
C15 0.0398(14) 0.0258(10) 0.0401(12) -0.0041(9) 0.0168(11) 0.0058(10)
C16 0.077(2) 0.0529(16) 0.0574(17) -0.0057(13) 0.0348(17) 0.0069(16)

loop_
_atom_type_symbol
_atom_type_description
_atom_type_scat_dispersion_real
_atom_type_scat_dispersion_imag
_atom_type_scat_source
C C 0.0033 0.0016 'International Tables Vol C Tables 4.2.6.8 and 6.1.1.4'
H H 0 0 'International Tables Vol C Tables 4.2.6.8 and 6.1.1.4'
N N 0.0061 0.0033 'International Tables Vol C Tables 4.2.6.8 and 6.1.1.4'
S S 0.1246 0.1234 'International Tables Vol C Tables 4.2.6.8 and 6.1.1.4'
O O 0.0106 0.006 'International Tables Vol C Tables 4.2.6.8 and 6.1.1.4'

loop_
_geom_angle_atom_site_label_1
_geom_angle_atom_site_label_2
_geom_angle_atom_site_label_3
_geom_angle
O9 S1 O8 120.07(8)
O9 S1 N10 105.88(9)
O8 S1 N10 106.52(9)
O9 S1 C5 107.99(9)
O8 S1 C5 108.82(9)
N10 S1 C5 106.82(9)
C2 C1 H1A 120
C2 C1 H1B 120
H1A C1 H1B 120
C7 C2 C3 118.58(19)
C7 C2 C1 120.77(19)
C3 C2 C1 120.64(19)
C4 C3 C2 121.30(18)
C4 C3 H3 119.3
C2 C3 H3 119.3
C3 C4 C5 118.88(18)
C3 C4 H4 120.6
C5 C4 H4 120.6
C6 C5 C4 120.89(17)
C6 C5 S1 119.32(14)
C4 C5 S1 119.73(15)
C7 C6 C5 119.06(17)
C7 C6 H6 120.5
C5 C6 H6 120.5
C6 C7 C2 121.28(19)
C6 C7 H7 119.4
C2 C7 H7 119.4
C11 N10 C15 116.43(18)
C11 N10 S1 118.17(15)
C15 N10 S1 115.66(15)
C12 C11 N10 121.9(3)
C12 C11 H11 119
N10 C11 H11 119
C11 C12 C13 123.9(3)
C11 C12 H12 118
C13 C12 H12 118
C12 C13 C14 111.5(2)
C12 C13 H13A 109.3
C14 C13 H13A 109.3
C12 C13 H13B 109.3
C14 C13 H13B 109.3
H13A C13 H13B 108
C16 C14 C13 124.8(3)
C16 C14 C15 121.5(3)
C13 C14 C15 113.7(2)
N10 C15 C14 108.8(2)
N10 C15 H15A 109.9
C14 C15 H15A 109.9
N10 C15 H15B 109.9
C14 C15 H15B 109.9
H15A C15 H15B 108.3
C14 C16 H16A 120
C14 C16 H16B 120
H16A C16 H16B 120

loop_
_geom_bond_atom_site_label_1
_geom_bond_atom_site_label_2
_geom_bond_distance
S1 O9 1.4308(15)
S1 O8 1.4308(14)
S1 N10 1.6445(18)
S1 C5 1.7595(19)
C1 C2 1.508(3)
C1 H1A 0.95
C1 H1B 0.95
C2 C7 1.392(3)
C2 C3 1.393(3)
C3 C4 1.383(3)
C3 H3 0.95
C4 C5 1.394(3)
C4 H4 0.95
C5 C6 1.391(3)
C6 C7 1.382(3)
C6 H6 0.95
C7 H7 0.95
N10 C11 1.419(3)
N10 C15 1.482(3)
C11 C12 1.313(4)
C11 H11 0.95
C12 C13 1.492(4)
C12 H12 0.95
C13 C14 1.497(4)
C13 H13A 0.99
C13 H13B 0.99
C14 C16 1.325(4)
C14 C15 1.508(3)
C15 H15A 0.99
C15 H15B 0.99
C16 H16A 0.95
C16 H16B 0.95

loop_
_geom_torsion_atom_site_label_1
_geom_torsion_atom_site_label_2
_geom_torsion_atom_site_label_3
_geom_torsion_atom_site_label_4
_geom_torsion
C7 C2 C3 C4 0.8(3)
C1 C2 C3 C4 -178.3(2)
C2 C3 C4 C5 0.0(3)
C3 C4 C5 C6 -0.5(3)
C3 C4 C5 S1 -177.76(15)
O9 S1 C5 C6 27.79(18)
O8 S1 C5 C6 159.64(16)
N10 S1 C5 C6 -85.71(17)
O9 S1 C5 C4 -154.94(16)
O8 S1 C5 C4 -23.09(19)
N10 S1 C5 C4 91.55(17)
C4 C5 C6 C7 0.3(3)
S1 C5 C6 C7 177.56(16)
C5 C6 C7 C2 0.5(3)
C3 C2 C7 C6 -1.0(3)
C1 C2 C7 C6 178.1(2)
O9 S1 N10 C11 166.01(14)
O8 S1 N10 C11 37.12(17)
C5 S1 N10 C11 -79.06(17)
O9 S1 N10 C15 -49.16(17)
O8 S1 N10 C15 -178.05(14)
C5 S1 N10 C15 65.77(17)
C15 N10 C11 C12 18.5(3)
S1 N10 C11 C12 163.07(18)
N10 C11 C12 C13 -0.4(4)
C11 C12 C13 C14 11.2(3)
C12 C13 C14 C16 142.5(3)
C12 C13 C14 C15 -39.3(3)
C11 N10 C15 C14 -44.9(3)
S1 N10 C15 C14 169.69(16)
C16 C14 C15 N10 -125.8(3)
C13 C14 C15 N10 56.0(3)
